data_4315851
loop_
_publ_author_name
'Karunesh Keshav'
'Nem Singh'
'Anil J. Elias'

_publ_contact_author_address
;DEPARTMENT OF CHEMISTRY
INDIAN INSTITUTE OF TECHNOLOGY DELHI
HAUZ KHAS, NEW DELHI 110016
INDIA
;
_publ_contact_author_email elias@chemistry.iitd.ac.in
_publ_contact_author_fax +91-11-2658????
_publ_contact_author_name 'Dr.Anil J. Elias'
_publ_contact_author_phone +91-11-2659????
_publ_section_title
;
 Synthesis and Reactions of Ethynylferrocene-Derived Fluoro- and
 Chlorocyclotriphosphazenes
;
_journal_name_full 'Inorganic Chemistry'
_journal_page_first 5753
_journal_page_last 5765
_journal_paper_doi 10.1021/ic100703h
_journal_volume 49
_journal_year 2010
_chemical_formula_moiety 'C31 H25 Cl4 Fe2 N6 P3'
_chemical_formula_sum 'C31 H25 Cl4 Fe2 N6 P3'
_chemical_formula_weight 827.98
_chemical_name_systematic
; 
 ? 
;
_space_group_IT_number 14
_symmetry_cell_setting monoclinic
_symmetry_space_group_name_Hall '-P 2yn'
_symmetry_space_group_name_H-M 'P 1 21/n 1'
_atom_sites_solution_hydrogens geom
_atom_sites_solution_primary direct
_atom_sites_solution_secondary difmap
_audit_creation_method SHELXL-97
_cell_angle_alpha 90.00
_cell_angle_beta 101.052(4)
_cell_angle_gamma 90.00
_cell_formula_units_Z 4
_cell_length_a 15.187(4)
_cell_length_b 12.902(3)
_cell_length_c 17.846(4)
_cell_measurement_temperature 293(2)
_cell_volume 3431.9(14)
_computing_cell_refinement 'Bruker SMART'
_computing_data_collection 'Bruker SMART'
_computing_data_reduction 'Bruker SAINT'
_computing_molecular_graphics 'Bruker SHELXTL'
_computing_publication_material 'Bruker SHELXTL'
_computing_structure_refinement 'SHELXL-97 (Sheldrick, 1997)'
_computing_structure_solution 'SHELXS-97 (Sheldrick, 1990)'
_diffrn_ambient_temperature 293(2)
_diffrn_measured_fraction_theta_full 1.000
_diffrn_measured_fraction_theta_max 1.000
_diffrn_measurement_device_type 'CCD area detector'
_diffrn_measurement_method 'phi and omega scans'
_diffrn_radiation_monochromator graphite
_diffrn_radiation_source 'fine-focus sealed tube'
_diffrn_radiation_type MoK\a
_diffrn_radiation_wavelength 0.71073
_diffrn_reflns_av_R_equivalents 0.0601
_diffrn_reflns_av_sigmaI/netI 0.0445
_diffrn_reflns_limit_h_max 18
_diffrn_reflns_limit_h_min -18
_diffrn_reflns_limit_k_max 15
_diffrn_reflns_limit_k_min -15
_diffrn_reflns_limit_l_max 21
_diffrn_reflns_limit_l_min -21
_diffrn_reflns_number 31758
_diffrn_reflns_theta_full 25.00
_diffrn_reflns_theta_max 25.00
_diffrn_reflns_theta_min 1.62
_exptl_absorpt_coefficient_mu 1.330
_exptl_absorpt_correction_type none
_exptl_crystal_colour Orange
_exptl_crystal_density_diffrn 1.602
_exptl_crystal_density_method 'not measured'
_exptl_crystal_description Block
_exptl_crystal_F_000 2448
_exptl_crystal_size_max 0.196
_exptl_crystal_size_mid 0.125
_exptl_crystal_size_min 0.084
_refine_diff_density_max 0.796
_refine_diff_density_min -0.352
_refine_diff_density_rms 0.096
_refine_ls_extinction_method none
_refine_ls_goodness_of_fit_ref 1.320
_refine_ls_hydrogen_treatment constr
_refine_ls_matrix_type full
_refine_ls_number_parameters 415
_refine_ls_number_reflns 6047
_refine_ls_number_restraints 0
_refine_ls_restrained_S_all 1.320
_refine_ls_R_factor_all 0.0823
_refine_ls_R_factor_gt 0.0763
_refine_ls_shift/su_max 0.001
_refine_ls_shift/su_mean 0.000
_refine_ls_structure_factor_coef Fsqd
_refine_ls_weighting_details 'calc w=1/[\s^2^(Fo^2^)+(0.0505P)^2^+6.4192P] where P=(Fo^2^+2Fc^2^)/3'
_refine_ls_weighting_scheme calc
_refine_ls_wR_factor_gt 0.1595
_refine_ls_wR_factor_ref 0.1627
_reflns_number_gt 5666
_reflns_number_total 6047
_reflns_threshold_expression >2sigma(I)
_cod_data_source_file ic100703h_si_002_11.cif
_cod_data_source_block 11
_cod_original_sg_symbol_Hall -P2yn
_cod_database_code 4315851

loop_
_symmetry_equiv_pos_as_xyz
'x, y, z'
'-x+1/2, y+1/2, -z+1/2'
'-x, -y, -z'
'x-1/2, -y-1/2, z-1/2'

loop_
_atom_site_label
_atom_site_type_symbol
_atom_site_fract_x
_atom_site_fract_y
_atom_site_fract_z
_atom_site_U_iso_or_equiv
_atom_site_adp_type
_atom_site_occupancy
_atom_site_symmetry_multiplicity
_atom_site_calc_flag
_atom_site_refinement_flags
_atom_site_disorder_assembly
_atom_site_disorder_group
Fe1 Fe 0.07960(5) 0.93815(5) 0.14531(4) 0.0380(2) Uani 1 1 d . . .
Fe2 Fe 0.01019(5) 0.42524(6) 0.21413(5) 0.0461(2) Uani 1 1 d . . .
Cl1 Cl 0.01795(12) 0.92617(12) 0.59872(9) 0.0627(4) Uani 1 1 d . . .
Cl2 Cl 0.15213(13) 0.74494(15) 0.63143(9) 0.0730(5) Uani 1 1 d . . .
Cl3 Cl 0.24930(13) 1.05411(13) 0.43186(10) 0.0719(5) Uani 1 1 d . . .
Cl4 Cl 0.33082(11) 0.83770(18) 0.47288(11) 0.0832(6) Uani 1 1 d . . .
P1 P 0.07048(8) 0.78683(9) 0.39588(7) 0.0299(3) Uani 1 1 d . . .
P2 P 0.10223(9) 0.84355(10) 0.54845(7) 0.0367(3) Uani 1 1 d . . .
P3 P 0.21296(9) 0.91252(11) 0.45699(8) 0.0376(3) Uani 1 1 d . . .
N1 N -0.1206(3) 0.8503(4) 0.2166(3) 0.0524(12) Uani 1 1 d . . .
N2 N -0.1665(3) 0.8561(4) 0.2714(3) 0.0544(13) Uani 1 1 d . . .
N3 N -0.1113(3) 0.8370(3) 0.3376(2) 0.0386(10) Uani 1 1 d . . .
N4 N 0.0461(3) 0.7845(3) 0.4795(2) 0.0392(10) Uani 1 1 d . . .
N5 N 0.1795(3) 0.9185(4) 0.5350(3) 0.0489(12) Uani 1 1 d . . .
N6 N 0.1488(3) 0.8666(3) 0.3862(2) 0.0376(10) Uani 1 1 d . . .
C1 C -0.0265(3) 0.8178(3) 0.3255(3) 0.0313(11) Uani 1 1 d . . .
C2 C -0.0337(3) 0.8274(4) 0.2468(3) 0.0369(12) Uani 1 1 d . . .
C3 C 0.0299(4) 0.8155(4) 0.1950(3) 0.0379(12) Uani 1 1 d . . .
C4 C 0.1256(4) 0.8118(4) 0.2102(3) 0.0400(12) Uani 1 1 d . . .
H4 H 0.1645 0.8134 0.2608 0.048 Uiso 1 1 calc R . .
C5 C 0.1545(4) 0.8062(4) 0.1398(3) 0.0485(14) Uani 1 1 d . . .
H5 H 0.2170 0.8042 0.1331 0.058 Uiso 1 1 calc R . .
C6 C 0.0788(5) 0.8060(4) 0.0809(3) 0.0535(16) Uani 1 1 d . . .
H6 H 0.0795 0.8037 0.0262 0.064 Uiso 1 1 calc R . .
C7 C 0.0014(4) 0.8116(4) 0.1135(3) 0.0495(15) Uani 1 1 d . . .
H7 H -0.0608 0.8122 0.0855 0.059 Uiso 1 1 calc R . .
C8 C 0.1553(4) 1.0684(4) 0.1400(4) 0.0589(17) Uani 1 1 d . . .
H8 H 0.2185 1.0705 0.1352 0.071 Uiso 1 1 calc R . .
C9 C 0.0811(5) 1.0679(4) 0.0803(4) 0.0557(16) Uani 1 1 d . . .
H9 H 0.0831 1.0691 0.0258 0.067 Uiso 1 1 calc R . .
C10 C 0.0030(5) 1.0662(4) 0.1116(4) 0.0591(17) Uani 1 1 d . . .
H10 H -0.0588 1.0662 0.0828 0.071 Uiso 1 1 calc R . .
C11 C 0.0289(5) 1.0640(4) 0.1904(4) 0.0563(16) Uani 1 1 d . . .
H11 H -0.0116 1.0627 0.2270 0.068 Uiso 1 1 calc R . .
C12 C 0.1224(5) 1.0653(5) 0.2087(4) 0.0605(17) Uani 1 1 d . . .
H12 H 0.1589 1.0652 0.2603 0.073 Uiso 1 1 calc R . .
C13 C -0.1518(4) 0.8244(4) 0.4049(3) 0.0416(12) Uani 1 1 d . . .
H13A H -0.2031 0.8702 0.4008 0.050 Uiso 1 1 calc R . .
H13B H -0.1086 0.8444 0.4500 0.050 Uiso 1 1 calc R . .
C14 C -0.1813(3) 0.7149(4) 0.4142(3) 0.0389(12) Uani 1 1 d . . .
C15 C -0.1817(6) 0.6770(6) 0.4849(4) 0.078(2) Uani 1 1 d . . .
H15 H -0.1599 0.7182 0.5272 0.094 Uiso 1 1 calc R . .
C16 C -0.2132(7) 0.5793(7) 0.4960(5) 0.097(3) Uani 1 1 d . . .
H16 H -0.2149 0.5565 0.5451 0.116 Uiso 1 1 calc R . .
C17 C -0.2420(5) 0.5159(6) 0.4353(5) 0.082(2) Uani 1 1 d . . .
H17 H -0.2606 0.4486 0.4426 0.099 Uiso 1 1 calc R . .
C18 C -0.2432(7) 0.5522(7) 0.3641(5) 0.104(3) Uani 1 1 d . . .
H18 H -0.2633 0.5100 0.3221 0.125 Uiso 1 1 calc R . .
C19 C -0.2143(6) 0.6528(6) 0.3535(4) 0.081(2) Uani 1 1 d . . .
H19 H -0.2176 0.6779 0.3042 0.098 Uiso 1 1 calc R . .
C20 C 0.0960(3) 0.6641(4) 0.3685(3) 0.0380(12) Uani 1 1 d . . .
C21 C 0.0950(3) 0.5809(4) 0.3388(3) 0.0400(12) Uani 1 1 d . . .
C22 C 0.0956(4) 0.4790(4) 0.3072(3) 0.0424(13) Uani 1 1 d . . .
C23 C 0.0478(5) 0.3927(5) 0.3276(4) 0.0610(17) Uani 1 1 d . . .
H23 H 0.0083 0.3930 0.3650 0.073 Uiso 1 1 calc R . .
C24 C 0.0654(6) 0.3077(5) 0.2847(4) 0.076(2) Uani 1 1 d . . .
H24 H 0.0401 0.2381 0.2867 0.091 Uiso 1 1 calc R . .
C25 C 0.1245(5) 0.3386(5) 0.2378(4) 0.0644(19) Uani 1 1 d . . .
H25 H 0.1477 0.2942 0.2015 0.077 Uiso 1 1 calc R . .
C26 C 0.1441(4) 0.4442(5) 0.2505(3) 0.0521(15) Uani 1 1 d . . .
H26 H 0.1841 0.4861 0.2257 0.063 Uiso 1 1 calc R . .
C27 C -0.1014(6) 0.3688(8) 0.1456(6) 0.104(3) Uani 1 1 d . . .
H27 H -0.1242 0.2978 0.1459 0.125 Uiso 1 1 calc R . .
C28 C -0.0426(7) 0.4044(12) 0.1026(5) 0.116(4) Uani 1 1 d . . .
H28 H -0.0157 0.3621 0.0673 0.139 Uiso 1 1 calc R . .
C29 C -0.0255(6) 0.5082(11) 0.1170(6) 0.107(3) Uani 1 1 d . . .
H29 H 0.0137 0.5527 0.0932 0.128 Uiso 1 1 calc R . .
C30 C -0.0775(6) 0.5385(7) 0.1697(6) 0.091(3) Uani 1 1 d . . .
H30 H -0.0803 0.6084 0.1906 0.110 Uiso 1 1 calc R . .
C31 C -0.1245(5) 0.4517(8) 0.1881(6) 0.094(3) Uani 1 1 d . . .
H31 H -0.1663 0.4498 0.2237 0.112 Uiso 1 1 calc R . .

loop_
_atom_site_aniso_label
_atom_site_aniso_U_11
_atom_site_aniso_U_22
_atom_site_aniso_U_33
_atom_site_aniso_U_23
_atom_site_aniso_U_13
_atom_site_aniso_U_12
Fe1 0.0524(5) 0.0315(4) 0.0289(4) -0.0007(3) 0.0047(3) -0.0021(3)
Fe2 0.0416(5) 0.0435(5) 0.0525(5) -0.0123(4) 0.0075(4) -0.0078(4)
Cl1 0.0799(11) 0.0577(9) 0.0586(9) -0.0140(7) 0.0338(8) 0.0040(8)
Cl2 0.0867(13) 0.0728(11) 0.0511(9) 0.0223(8) -0.0078(8) 0.0075(9)
Cl3 0.0968(14) 0.0541(10) 0.0676(11) -0.0096(8) 0.0231(10) -0.0360(9)
Cl4 0.0460(9) 0.1182(17) 0.0804(13) -0.0085(11) -0.0008(8) 0.0235(10)
P1 0.0331(7) 0.0265(6) 0.0280(6) -0.0051(5) 0.0006(5) 0.0000(5)
P2 0.0457(8) 0.0368(7) 0.0274(7) -0.0025(5) 0.0066(6) 0.0011(6)
P3 0.0362(7) 0.0400(7) 0.0354(7) -0.0087(6) 0.0039(6) -0.0076(6)
N1 0.045(3) 0.058(3) 0.048(3) 0.016(2) -0.007(2) -0.003(2)
N2 0.038(3) 0.065(3) 0.056(3) 0.019(3) -0.002(2) 0.005(2)
N3 0.032(2) 0.038(2) 0.044(3) 0.0042(19) 0.0019(19) 0.0031(19)
N4 0.041(2) 0.038(2) 0.039(2) -0.0014(19) 0.0082(19) -0.0081(19)
N5 0.054(3) 0.055(3) 0.036(2) -0.016(2) 0.004(2) -0.011(2)
N6 0.040(2) 0.045(3) 0.028(2) -0.0050(18) 0.0081(18) -0.009(2)
C1 0.036(3) 0.019(2) 0.037(3) -0.0012(19) 0.001(2) -0.0011(19)
C2 0.045(3) 0.026(2) 0.035(3) 0.003(2) -0.002(2) -0.003(2)
C3 0.056(3) 0.026(2) 0.030(3) 0.001(2) 0.004(2) -0.004(2)
C4 0.051(3) 0.037(3) 0.032(3) 0.004(2) 0.009(2) 0.011(2)
C5 0.063(4) 0.040(3) 0.044(3) -0.003(2) 0.015(3) 0.011(3)
C6 0.099(5) 0.035(3) 0.028(3) -0.006(2) 0.016(3) -0.004(3)
C7 0.071(4) 0.034(3) 0.037(3) -0.003(2) -0.004(3) -0.011(3)
C8 0.051(4) 0.036(3) 0.091(5) 0.000(3) 0.015(4) -0.010(3)
C9 0.084(5) 0.037(3) 0.047(3) 0.016(3) 0.013(3) -0.003(3)
C10 0.062(4) 0.035(3) 0.075(5) 0.006(3) 0.000(3) 0.002(3)
C11 0.079(5) 0.037(3) 0.058(4) -0.007(3) 0.029(3) 0.000(3)
C12 0.081(5) 0.042(3) 0.052(4) -0.011(3) -0.006(3) -0.004(3)
C13 0.037(3) 0.040(3) 0.047(3) -0.008(2) 0.006(2) 0.003(2)
C14 0.033(3) 0.041(3) 0.045(3) -0.003(2) 0.011(2) 0.001(2)
C15 0.118(7) 0.061(4) 0.050(4) 0.006(3) 0.003(4) -0.018(4)
C16 0.132(8) 0.074(6) 0.084(6) 0.025(5) 0.020(6) -0.017(5)
C17 0.087(6) 0.051(4) 0.118(7) -0.001(4) 0.044(5) -0.022(4)
C18 0.148(9) 0.084(6) 0.091(6) -0.045(5) 0.051(6) -0.068(6)
C19 0.117(7) 0.075(5) 0.056(4) -0.016(4) 0.025(4) -0.048(5)
C20 0.042(3) 0.034(3) 0.035(3) 0.000(2) 0.000(2) 0.005(2)
C21 0.038(3) 0.037(3) 0.041(3) 0.000(2) -0.001(2) 0.003(2)
C22 0.046(3) 0.035(3) 0.043(3) -0.007(2) 0.000(2) 0.003(2)
C23 0.097(5) 0.037(3) 0.049(4) -0.005(3) 0.015(3) -0.013(3)
C24 0.122(7) 0.032(3) 0.073(5) -0.005(3) 0.019(5) -0.005(4)
C25 0.068(4) 0.052(4) 0.069(4) -0.025(3) 0.002(4) 0.019(3)
C26 0.037(3) 0.060(4) 0.058(4) -0.015(3) 0.004(3) 0.007(3)
C27 0.054(5) 0.099(7) 0.144(9) -0.042(6) -0.020(5) -0.025(5)
C28 0.071(6) 0.186(12) 0.077(6) -0.051(7) -0.020(5) 0.010(7)
C29 0.073(6) 0.169(11) 0.069(6) 0.043(7) -0.013(5) -0.012(7)
C30 0.066(5) 0.067(5) 0.118(8) -0.003(5) -0.041(5) 0.010(4)
C31 0.034(4) 0.124(8) 0.118(7) -0.027(6) 0.004(4) 0.005(4)

loop_
_atom_type_symbol
_atom_type_description
_atom_type_scat_dispersion_real
_atom_type_scat_dispersion_imag
_atom_type_scat_source
C C 0.0033 0.0016 'International Tables Vol C Tables 4.2.6.8 and 6.1.1.4'
H H 0.0000 0.0000 'International Tables Vol C Tables 4.2.6.8 and 6.1.1.4'
N N 0.0061 0.0033 'International Tables Vol C Tables 4.2.6.8 and 6.1.1.4'
Cl Cl 0.1484 0.1585 'International Tables Vol C Tables 4.2.6.8 and 6.1.1.4'
P P 0.1023 0.0942 'International Tables Vol C Tables 4.2.6.8 and 6.1.1.4'
Fe Fe 0.3463 0.8444 'International Tables Vol C Tables 4.2.6.8 and 6.1.1.4'

loop_
_geom_angle_atom_site_label_1
_geom_angle_atom_site_label_2
_geom_angle_atom_site_label_3
_geom_angle
_geom_angle_site_symmetry_1
_geom_angle_site_symmetry_3
_geom_angle_publ_flag
C12 Fe1 C11 40.3(3) . . ?
C12 Fe1 C3 119.6(2) . . ?
C11 Fe1 C3 104.4(2) . . ?
C12 Fe1 C7 155.9(3) . . ?
C11 Fe1 C7 120.5(3) . . ?
C3 Fe1 C7 41.4(2) . . ?
C12 Fe1 C9 67.4(3) . . ?
C11 Fe1 C9 67.3(3) . . ?
C3 Fe1 C9 159.1(3) . . ?
C7 Fe1 C9 124.7(2) . . ?
C12 Fe1 C10 67.3(3) . . ?
C11 Fe1 C10 39.8(3) . . ?
C3 Fe1 C10 121.4(3) . . ?
C7 Fe1 C10 107.3(3) . . ?
C9 Fe1 C10 40.3(3) . . ?
C12 Fe1 C4 106.9(2) . . ?
C11 Fe1 C4 121.9(2) . . ?
C3 Fe1 C4 41.0(2) . . ?
C7 Fe1 C4 68.7(2) . . ?
C9 Fe1 C4 159.6(3) . . ?
C10 Fe1 C4 157.7(3) . . ?
C12 Fe1 C8 40.4(3) . . ?
C11 Fe1 C8 67.7(3) . . ?
C3 Fe1 C8 156.8(3) . . ?
C7 Fe1 C8 161.5(3) . . ?
C9 Fe1 C8 39.9(3) . . ?
C10 Fe1 C8 67.4(3) . . ?
C4 Fe1 C8 123.1(3) . . ?
C12 Fe1 C6 161.8(3) . . ?
C11 Fe1 C6 157.5(3) . . ?
C3 Fe1 C6 68.6(2) . . ?
C7 Fe1 C6 40.3(2) . . ?
C9 Fe1 C6 111.3(2) . . ?
C10 Fe1 C6 124.4(3) . . ?
C4 Fe1 C6 67.7(2) . . ?
C8 Fe1 C6 126.8(3) . . ?
C12 Fe1 C5 125.0(3) . . ?
C11 Fe1 C5 159.3(3) . . ?
C3 Fe1 C5 68.4(2) . . ?
C7 Fe1 C5 67.8(3) . . ?
C9 Fe1 C5 125.8(3) . . ?
C10 Fe1 C5 160.4(3) . . ?
C4 Fe1 C5 40.2(2) . . ?
C8 Fe1 C5 110.8(3) . . ?
C6 Fe1 C5 39.8(2) . . ?
C28 Fe2 C29 40.0(4) . . ?
C28 Fe2 C22 158.0(5) . . ?
C29 Fe2 C22 123.1(4) . . ?
C28 Fe2 C27 39.4(4) . . ?
C29 Fe2 C27 67.5(4) . . ?
C22 Fe2 C27 161.6(4) . . ?
C28 Fe2 C26 121.1(4) . . ?
C29 Fe2 C26 107.3(3) . . ?
C22 Fe2 C26 41.5(2) . . ?
C27 Fe2 C26 155.3(4) . . ?
C28 Fe2 C30 66.7(4) . . ?
C29 Fe2 C30 40.3(4) . . ?
C22 Fe2 C30 110.0(3) . . ?
C27 Fe2 C30 67.2(4) . . ?
C26 Fe2 C30 125.5(3) . . ?
C28 Fe2 C31 66.8(4) . . ?
C29 Fe2 C31 67.9(4) . . ?
C22 Fe2 C31 125.9(3) . . ?
C27 Fe2 C31 40.1(3) . . ?
C26 Fe2 C31 162.6(3) . . ?
C30 Fe2 C31 40.3(4) . . ?
C28 Fe2 C23 159.3(5) . . ?
C29 Fe2 C23 159.8(5) . . ?
C22 Fe2 C23 40.7(2) . . ?
C27 Fe2 C23 124.6(4) . . ?
C26 Fe2 C23 68.6(3) . . ?
C30 Fe2 C23 125.0(4) . . ?
C31 Fe2 C23 109.8(4) . . ?
C28 Fe2 C25 107.0(4) . . ?
C29 Fe2 C25 123.1(4) . . ?
C22 Fe2 C25 68.4(2) . . ?
C27 Fe2 C25 120.6(3) . . ?
C26 Fe2 C25 40.4(2) . . ?
C30 Fe2 C25 160.5(4) . . ?
C31 Fe2 C25 156.4(4) . . ?
C23 Fe2 C25 67.4(3) . . ?
C28 Fe2 C24 123.2(5) . . ?
C29 Fe2 C24 158.7(5) . . ?
C22 Fe2 C24 68.0(2) . . ?
C27 Fe2 C24 107.6(4) . . ?
C26 Fe2 C24 68.0(3) . . ?
C30 Fe2 C24 159.0(4) . . ?
C31 Fe2 C24 122.6(4) . . ?
C23 Fe2 C24 39.8(3) . . ?
C25 Fe2 C24 40.0(3) . . ?
N4 P1 N6 114.8(2) . . ?
N4 P1 C20 110.5(2) . . ?
N6 P1 C20 110.3(2) . . ?
N4 P1 C1 110.6(2) . . ?
N6 P1 C1 107.9(2) . . ?
C20 P1 C1 101.9(2) . . ?
N4 P2 N5 119.4(2) . . ?
N4 P2 Cl2 110.40(18) . . ?
N5 P2 Cl2 108.5(2) . . ?
N4 P2 Cl1 108.31(18) . . ?
N5 P2 Cl1 107.49(19) . . ?
Cl2 P2 Cl1 101.05(10) . . ?
N6 P3 N5 118.6(2) . . ?
N6 P3 Cl3 108.93(18) . . ?
N5 P3 Cl3 107.83(19) . . ?
N6 P3 Cl4 109.52(18) . . ?
N5 P3 Cl4 109.2(2) . . ?
Cl3 P3 Cl4 101.28(11) . . ?
N2 N1 C2 109.4(4) . . ?
N1 N2 N3 108.6(4) . . ?
N2 N3 C1 110.1(4) . . ?
N2 N3 C13 117.2(4) . . ?
C1 N3 C13 131.8(4) . . ?
P2 N4 P1 122.5(3) . . ?
P3 N5 P2 118.8(3) . . ?
P3 N6 P1 121.1(3) . . ?
N3 C1 C2 104.4(4) . . ?
N3 C1 P1 127.1(4) . . ?
C2 C1 P1 128.5(4) . . ?
N1 C2 C1 107.5(5) . . ?
N1 C2 C3 118.7(5) . . ?
C1 C2 C3 133.8(5) . . ?
C4 C3 C7 106.8(5) . . ?
C4 C3 C2 130.8(4) . . ?
C7 C3 C2 122.3(5) . . ?
C4 C3 Fe1 70.0(3) . . ?
C7 C3 Fe1 69.5(3) . . ?
C2 C3 Fe1 122.6(3) . . ?
C5 C4 C3 108.2(5) . . ?
C5 C4 Fe1 70.5(3) . . ?
C3 C4 Fe1 69.0(3) . . ?
C5 C4 H4 125.9 . . ?
C3 C4 H4 125.9 . . ?
Fe1 C4 H4 125.9 . . ?
C6 C5 C4 108.5(5) . . ?
C6 C5 Fe1 69.9(3) . . ?
C4 C5 Fe1 69.3(3) . . ?
C6 C5 H5 125.8 . . ?
C4 C5 H5 125.8 . . ?
Fe1 C5 H5 125.8 . . ?
C5 C6 C7 108.7(5) . . ?
C5 C6 Fe1 70.3(3) . . ?
C7 C6 Fe1 69.1(3) . . ?
C5 C6 H6 125.6 . . ?
C7 C6 H6 125.6 . . ?
Fe1 C6 H6 125.6 . . ?
C6 C7 C3 107.8(5) . . ?
C6 C7 Fe1 70.6(3) . . ?
C3 C7 Fe1 69.1(3) . . ?
C6 C7 H7 126.1 . . ?
C3 C7 H7 126.1 . . ?
Fe1 C7 H7 126.1 . . ?
C9 C8 C12 107.2(6) . . ?
C9 C8 Fe1 69.7(3) . . ?
C12 C8 Fe1 69.0(3) . . ?
C9 C8 H8 126.4 . . ?
C12 C8 H8 126.4 . . ?
Fe1 C8 H8 126.4 . . ?
C8 C9 C10 108.4(6) . . ?
C8 C9 Fe1 70.4(3) . . ?
C10 C9 Fe1 70.0(3) . . ?
C8 C9 H9 125.8 . . ?
C10 C9 H9 125.8 . . ?
Fe1 C9 H9 125.8 . . ?
C11 C10 C9 107.9(6) . . ?
C11 C10 Fe1 69.5(3) . . ?
C9 C10 Fe1 69.7(3) . . ?
C11 C10 H10 126.1 . . ?
C9 C10 H10 126.1 . . ?
Fe1 C10 H10 126.1 . . ?
C10 C11 C12 108.4(6) . . ?
C10 C11 Fe1 70.7(3) . . ?
C12 C11 Fe1 69.8(3) . . ?
C10 C11 H11 125.8 . . ?
C12 C11 H11 125.8 . . ?
Fe1 C11 H11 125.8 . . ?
C11 C12 C8 108.1(6) . . ?
C11 C12 Fe1 69.9(3) . . ?
C8 C12 Fe1 70.6(3) . . ?
C11 C12 H12 125.9 . . ?
C8 C12 H12 125.9 . . ?
Fe1 C12 H12 125.9 . . ?
N3 C13 C14 112.2(4) . . ?
N3 C13 H13A 109.2 . . ?
C14 C13 H13A 109.2 . . ?
N3 C13 H13B 109.2 . . ?
C14 C13 H13B 109.2 . . ?
H13A C13 H13B 107.9 . . ?
C15 C14 C19 117.5(6) . . ?
C15 C14 C13 119.8(5) . . ?
C19 C14 C13 122.5(5) . . ?
C14 C15 C16 121.9(7) . . ?
C14 C15 H15 119.1 . . ?
C16 C15 H15 119.1 . . ?
C17 C16 C15 120.2(8) . . ?
C17 C16 H16 119.9 . . ?
C15 C16 H16 119.9 . . ?
C18 C17 C16 119.0(7) . . ?
C18 C17 H17 120.5 . . ?
C16 C17 H17 120.5 . . ?
C17 C18 C19 120.2(7) . . ?
C17 C18 H18 119.9 . . ?
C19 C18 H18 119.9 . . ?
C14 C19 C18 121.1(7) . . ?
C14 C19 H19 119.5 . . ?
C18 C19 H19 119.5 . . ?
C21 C20 P1 165.1(5) . . ?
C20 C21 C22 177.0(6) . . ?
C23 C22 C21 125.4(5) . . ?
C23 C22 C26 107.1(5) . . ?
C21 C22 C26 127.5(5) . . ?
C23 C22 Fe2 70.2(3) . . ?
C21 C22 Fe2 125.9(4) . . ?
C26 C22 Fe2 69.4(3) . . ?
C24 C23 C22 108.5(6) . . ?
C24 C23 Fe2 70.3(4) . . ?
C22 C23 Fe2 69.0(3) . . ?
C24 C23 H23 125.8 . . ?
C22 C23 H23 125.8 . . ?
Fe2 C23 H23 125.8 . . ?
C23 C24 C25 108.5(6) . . ?
C23 C24 Fe2 69.8(4) . . ?
C25 C24 Fe2 69.7(4) . . ?
C23 C24 H24 125.8 . . ?
C25 C24 H24 125.8 . . ?
Fe2 C24 H24 125.8 . . ?
C24 C25 C26 108.8(6) . . ?
C24 C25 Fe2 70.2(4) . . ?
C26 C25 Fe2 69.3(3) . . ?
C24 C25 H25 125.6 . . ?
C26 C25 H25 125.6 . . ?
Fe2 C25 H25 125.6 . . ?
C25 C26 C22 107.2(6) . . ?
C25 C26 Fe2 70.3(4) . . ?
C22 C26 Fe2 69.1(3) . . ?
C25 C26 H26 126.4 . . ?
C22 C26 H26 126.4 . . ?
Fe2 C26 H26 126.4 . . ?
C28 C27 C31 108.0(9) . . ?
C28 C27 Fe2 69.9(5) . . ?
C31 C27 Fe2 70.4(4) . . ?
C28 C27 H27 126.0 . . ?
C31 C27 H27 126.0 . . ?
Fe2 C27 H27 126.0 . . ?
C27 C28 C29 110.0(10) . . ?
C27 C28 Fe2 70.6(5) . . ?
C29 C28 Fe2 70.2(5) . . ?
C27 C28 H28 125.0 . . ?
C29 C28 H28 125.0 . . ?
Fe2 C28 H28 125.0 . . ?
C28 C29 C30 106.6(9) . . ?
C28 C29 Fe2 69.8(6) . . ?
C30 C29 Fe2 70.3(5) . . ?
C28 C29 H29 126.7 . . ?
C30 C29 H29 126.7 . . ?
Fe2 C29 H29 126.7 . . ?
C29 C30 C31 108.3(9) . . ?
C29 C30 Fe2 69.4(5) . . ?
C31 C30 Fe2 70.1(5) . . ?
C29 C30 H30 125.8 . . ?
C31 C30 H30 125.8 . . ?
Fe2 C30 H30 125.8 . . ?
C27 C31 C30 107.0(9) . . ?
C27 C31 Fe2 69.5(4) . . ?
C30 C31 Fe2 69.7(4) . . ?
C27 C31 H31 126.5 . . ?
C30 C31 H31 126.5 . . ?
Fe2 C31 H31 126.5 . . ?

loop_
_geom_bond_atom_site_label_1
_geom_bond_atom_site_label_2
_geom_bond_distance
_geom_bond_site_symmetry_2
_geom_bond_publ_flag
Fe1 C12 2.028(6) . ?
Fe1 C11 2.029(6) . ?
Fe1 C3 2.030(5) . ?
Fe1 C7 2.035(5) . ?
Fe1 C9 2.039(5) . ?
Fe1 C10 2.044(6) . ?
Fe1 C4 2.043(5) . ?
Fe1 C8 2.049(6) . ?
Fe1 C6 2.055(5) . ?
Fe1 C5 2.060(6) . ?
Fe2 C28 2.016(9) . ?
Fe2 C29 2.021(9) . ?
Fe2 C22 2.024(5) . ?
Fe2 C27 2.026(7) . ?
Fe2 C26 2.027(6) . ?
Fe2 C30 2.033(7) . ?
Fe2 C31 2.038(7) . ?
Fe2 C23 2.039(6) . ?
Fe2 C25 2.040(6) . ?
Fe2 C24 2.046(7) . ?
Cl1 P2 2.005(2) . ?
Cl2 P2 1.989(2) . ?
Cl3 P3 1.984(2) . ?
Cl4 P3 2.005(2) . ?
P1 N4 1.606(4) . ?
P1 N6 1.608(4) . ?
P1 C20 1.723(5) . ?
P1 C1 1.788(5) . ?
P2 N4 1.555(4) . ?
P2 N5 1.574(5) . ?
P3 N6 1.557(4) . ?
P3 N5 1.572(5) . ?
N1 N2 1.307(7) . ?
N1 C2 1.360(7) . ?
N2 N3 1.333(6) . ?
N3 C1 1.369(6) . ?
N3 C13 1.460(7) . ?
C1 C2 1.394(7) . ?
C2 C3 1.466(7) . ?
C3 C4 1.428(7) . ?
C3 C7 1.438(7) . ?
C4 C5 1.411(7) . ?
C4 H4 0.9800 . ?
C5 C6 1.401(8) . ?
C5 H5 0.9800 . ?
C6 C7 1.409(9) . ?
C6 H6 0.9800 . ?
C7 H7 0.9800 . ?
C8 C9 1.395(9) . ?
C8 C12 1.409(9) . ?
C8 H8 0.9800 . ?
C9 C10 1.405(9) . ?
C9 H9 0.9800 . ?
C10 C11 1.385(9) . ?
C10 H10 0.9800 . ?
C11 C12 1.396(9) . ?
C11 H11 0.9800 . ?
C12 H12 0.9800 . ?
C13 C14 1.501(7) . ?
C13 H13A 0.9700 . ?
C13 H13B 0.9700 . ?
C14 C15 1.354(8) . ?
C14 C19 1.363(8) . ?
C15 C16 1.377(10) . ?
C15 H15 0.9300 . ?
C16 C17 1.361(11) . ?
C16 H16 0.9300 . ?
C17 C18 1.350(11) . ?
C17 H17 0.9300 . ?
C18 C19 1.395(10) . ?
C18 H18 0.9300 . ?
C19 H19 0.9300 . ?
C20 C21 1.195(7) . ?
C21 C22 1.432(7) . ?
C22 C23 1.414(8) . ?
C22 C26 1.434(8) . ?
C23 C24 1.392(9) . ?
C23 H23 0.9800 . ?
C24 C25 1.398(10) . ?
C24 H24 0.9800 . ?
C25 C26 1.403(9) . ?
C25 H25 0.9800 . ?
C26 H26 0.9800 . ?
C27 C28 1.364(14) . ?
C27 C31 1.394(12) . ?
C27 H27 0.9800 . ?
C28 C29 1.380(15) . ?
C28 H28 0.9800 . ?
C29 C30 1.396(13) . ?
C29 H29 0.9800 . ?
C30 C31 1.401(12) . ?
C30 H30 0.9800 . ?
C31 H31 0.9800 . ?

loop_
_geom_torsion_atom_site_label_1
_geom_torsion_atom_site_label_2
_geom_torsion_atom_site_label_3
_geom_torsion_atom_site_label_4
_geom_torsion
_geom_torsion_site_symmetry_1
_geom_torsion_site_symmetry_2
_geom_torsion_site_symmetry_3
_geom_torsion_site_symmetry_4
_geom_torsion_publ_flag
C2 N1 N2 N3 -0.2(6) . . . . ?
N1 N2 N3 C1 -0.1(6) . . . . ?
N1 N2 N3 C13 -171.1(4) . . . . ?
N5 P2 N4 P1 6.9(4) . . . . ?
Cl2 P2 N4 P1 -119.9(3) . . . . ?
Cl1 P2 N4 P1 130.3(3) . . . . ?
N6 P1 N4 P2 -7.8(4) . . . . ?
C20 P1 N4 P2 117.7(3) . . . . ?
C1 P1 N4 P2 -130.2(3) . . . . ?
N6 P3 N5 P2 22.8(5) . . . . ?
Cl3 P3 N5 P2 147.1(3) . . . . ?
Cl4 P3 N5 P2 -103.7(3) . . . . ?
N4 P2 N5 P3 -14.1(5) . . . . ?
Cl2 P2 N5 P3 113.6(3) . . . . ?
Cl1 P2 N5 P3 -137.9(3) . . . . ?
N5 P3 N6 P1 -24.6(4) . . . . ?
Cl3 P3 N6 P1 -148.4(2) . . . . ?
Cl4 P3 N6 P1 101.6(3) . . . . ?
N4 P1 N6 P3 16.7(4) . . . . ?
C20 P1 N6 P3 -109.0(3) . . . . ?
C1 P1 N6 P3 140.5(3) . . . . ?
N2 N3 C1 C2 0.4(5) . . . . ?
C13 N3 C1 C2 169.6(5) . . . . ?
N2 N3 C1 P1 -179.2(4) . . . . ?
C13 N3 C1 P1 -9.9(8) . . . . ?
N4 P1 C1 N3 -0.4(5) . . . . ?
N6 P1 C1 N3 -126.8(4) . . . . ?
C20 P1 C1 N3 117.1(4) . . . . ?
N4 P1 C1 C2 -179.9(4) . . . . ?
N6 P1 C1 C2 53.7(5) . . . . ?
C20 P1 C1 C2 -62.4(5) . . . . ?
N2 N1 C2 C1 0.5(6) . . . . ?
N2 N1 C2 C3 179.1(5) . . . . ?
N3 C1 C2 N1 -0.5(5) . . . . ?
P1 C1 C2 N1 179.1(4) . . . . ?
N3 C1 C2 C3 -178.8(5) . . . . ?
P1 C1 C2 C3 0.8(8) . . . . ?
N1 C2 C3 C4 166.3(5) . . . . ?
C1 C2 C3 C4 -15.6(9) . . . . ?
N1 C2 C3 C7 -9.6(7) . . . . ?
C1 C2 C3 C7 168.5(5) . . . . ?
N1 C2 C3 Fe1 75.3(6) . . . . ?
C1 C2 C3 Fe1 -106.5(6) . . . . ?
C12 Fe1 C3 C4 -81.8(4) . . . . ?
C11 Fe1 C3 C4 -122.4(3) . . . . ?
C7 Fe1 C3 C4 117.7(5) . . . . ?
C9 Fe1 C3 C4 173.8(6) . . . . ?
C10 Fe1 C3 C4 -161.8(3) . . . . ?
C8 Fe1 C3 C4 -55.5(7) . . . . ?
C6 Fe1 C3 C4 80.1(3) . . . . ?
C5 Fe1 C3 C4 37.2(3) . . . . ?
C12 Fe1 C3 C7 160.5(4) . . . . ?
C11 Fe1 C3 C7 120.0(4) . . . . ?
C9 Fe1 C3 C7 56.1(8) . . . . ?
C10 Fe1 C3 C7 80.6(4) . . . . ?
C4 Fe1 C3 C7 -117.7(5) . . . . ?
C8 Fe1 C3 C7 -173.2(6) . . . . ?
C6 Fe1 C3 C7 -37.5(4) . . . . ?
C5 Fe1 C3 C7 -80.4(4) . . . . ?
C12 Fe1 C3 C2 44.5(5) . . . . ?
C11 Fe1 C3 C2 4.0(5) . . . . ?
C7 Fe1 C3 C2 -116.0(6) . . . . ?
C9 Fe1 C3 C2 -59.8(8) . . . . ?
C10 Fe1 C3 C2 -35.4(5) . . . . ?
C4 Fe1 C3 C2 126.4(5) . . . . ?
C8 Fe1 C3 C2 70.8(8) . . . . ?
C6 Fe1 C3 C2 -153.5(5) . . . . ?
C5 Fe1 C3 C2 163.6(5) . . . . ?
C7 C3 C4 C5 0.2(6) . . . . ?
C2 C3 C4 C5 -176.2(5) . . . . ?
Fe1 C3 C4 C5 -59.9(4) . . . . ?
C7 C3 C4 Fe1 60.1(3) . . . . ?
C2 C3 C4 Fe1 -116.3(5) . . . . ?
C12 Fe1 C4 C5 -124.7(4) . . . . ?
C11 Fe1 C4 C5 -166.1(4) . . . . ?
C3 Fe1 C4 C5 119.4(5) . . . . ?
C7 Fe1 C4 C5 80.4(4) . . . . ?
C9 Fe1 C4 C5 -54.3(8) . . . . ?
C10 Fe1 C4 C5 164.1(6) . . . . ?
C8 Fe1 C4 C5 -83.5(4) . . . . ?
C6 Fe1 C4 C5 36.8(4) . . . . ?
C12 Fe1 C4 C3 115.9(3) . . . . ?
C11 Fe1 C4 C3 74.5(4) . . . . ?
C7 Fe1 C4 C3 -39.0(3) . . . . ?
C9 Fe1 C4 C3 -173.7(6) . . . . ?
C10 Fe1 C4 C3 44.7(7) . . . . ?
C8 Fe1 C4 C3 157.2(3) . . . . ?
C6 Fe1 C4 C3 -82.6(3) . . . . ?
C5 Fe1 C4 C3 -119.4(5) . . . . ?
C3 C4 C5 C6 -0.2(6) . . . . ?
Fe1 C4 C5 C6 -59.0(4) . . . . ?
C3 C4 C5 Fe1 58.9(3) . . . . ?
C12 Fe1 C5 C6 -166.2(4) . . . . ?
C11 Fe1 C5 C6 155.2(7) . . . . ?
C3 Fe1 C5 C6 82.0(4) . . . . ?
C7 Fe1 C5 C6 37.2(3) . . . . ?
C9 Fe1 C5 C6 -80.4(4) . . . . ?
C10 Fe1 C5 C6 -41.9(9) . . . . ?
C4 Fe1 C5 C6 120.0(5) . . . . ?
C8 Fe1 C5 C6 -122.9(4) . . . . ?
C12 Fe1 C5 C4 73.8(4) . . . . ?
C11 Fe1 C5 C4 35.2(9) . . . . ?
C3 Fe1 C5 C4 -38.0(3) . . . . ?
C7 Fe1 C5 C4 -82.8(4) . . . . ?
C9 Fe1 C5 C4 159.6(4) . . . . ?
C10 Fe1 C5 C4 -161.9(7) . . . . ?
C8 Fe1 C5 C4 117.1(4) . . . . ?
C6 Fe1 C5 C4 -120.0(5) . . . . ?
C4 C5 C6 C7 0.1(6) . . . . ?
Fe1 C5 C6 C7 -58.6(4) . . . . ?
C4 C5 C6 Fe1 58.7(4) . . . . ?
C12 Fe1 C6 C5 38.6(9) . . . . ?
C11 Fe1 C6 C5 -157.2(6) . . . . ?
C3 Fe1 C6 C5 -81.6(4) . . . . ?
C7 Fe1 C6 C5 -120.1(5) . . . . ?
C9 Fe1 C6 C5 120.8(4) . . . . ?
C10 Fe1 C6 C5 164.3(4) . . . . ?
C4 Fe1 C6 C5 -37.2(3) . . . . ?
C8 Fe1 C6 C5 78.3(4) . . . . ?
C12 Fe1 C6 C7 158.7(7) . . . . ?
C11 Fe1 C6 C7 -37.1(8) . . . . ?
C3 Fe1 C6 C7 38.5(3) . . . . ?
C9 Fe1 C6 C7 -119.1(4) . . . . ?
C10 Fe1 C6 C7 -75.6(4) . . . . ?
C4 Fe1 C6 C7 82.9(4) . . . . ?
C8 Fe1 C6 C7 -161.6(4) . . . . ?
C5 Fe1 C6 C7 120.1(5) . . . . ?
C5 C6 C7 C3 0.0(6) . . . . ?
Fe1 C6 C7 C3 -59.3(4) . . . . ?
C5 C6 C7 Fe1 59.3(4) . . . . ?
C4 C3 C7 C6 -0.1(6) . . . . ?
C2 C3 C7 C6 176.6(4) . . . . ?
Fe1 C3 C7 C6 60.2(4) . . . . ?
C4 C3 C7 Fe1 -60.4(3) . . . . ?
C2 C3 C7 Fe1 116.4(5) . . . . ?
C12 Fe1 C7 C6 -164.0(6) . . . . ?
C11 Fe1 C7 C6 164.5(4) . . . . ?
C3 Fe1 C7 C6 -118.8(5) . . . . ?
C9 Fe1 C7 C6 82.3(4) . . . . ?
C10 Fe1 C7 C6 123.1(4) . . . . ?
C4 Fe1 C7 C6 -80.2(4) . . . . ?
C8 Fe1 C7 C6 52.7(9) . . . . ?
C5 Fe1 C7 C6 -36.7(3) . . . . ?
C12 Fe1 C7 C3 -45.1(8) . . . . ?
C11 Fe1 C7 C3 -76.7(4) . . . . ?
C9 Fe1 C7 C3 -158.9(3) . . . . ?
C10 Fe1 C7 C3 -118.1(4) . . . . ?
C4 Fe1 C7 C3 38.6(3) . . . . ?
C8 Fe1 C7 C3 171.5(7) . . . . ?
C6 Fe1 C7 C3 118.8(5) . . . . ?
C5 Fe1 C7 C3 82.1(4) . . . . ?
C12 Fe1 C8 C9 -118.7(6) . . . . ?
C11 Fe1 C8 C9 -80.9(4) . . . . ?
C3 Fe1 C8 C9 -155.1(6) . . . . ?
C7 Fe1 C8 C9 39.2(10) . . . . ?
C10 Fe1 C8 C9 -37.7(4) . . . . ?
C4 Fe1 C8 C9 164.6(4) . . . . ?
C6 Fe1 C8 C9 79.2(5) . . . . ?
C5 Fe1 C8 C9 121.3(4) . . . . ?
C11 Fe1 C8 C12 37.8(4) . . . . ?
C3 Fe1 C8 C12 -36.4(8) . . . . ?
C7 Fe1 C8 C12 157.9(8) . . . . ?
C9 Fe1 C8 C12 118.7(6) . . . . ?
C10 Fe1 C8 C12 81.0(4) . . . . ?
C4 Fe1 C8 C12 -76.7(4) . . . . ?
C6 Fe1 C8 C12 -162.1(4) . . . . ?
C5 Fe1 C8 C12 -120.0(4) . . . . ?
C12 C8 C9 C10 1.0(7) . . . . ?
Fe1 C8 C9 C10 60.0(4) . . . . ?
C12 C8 C9 Fe1 -59.0(4) . . . . ?
C12 Fe1 C9 C8 38.1(4) . . . . ?
C11 Fe1 C9 C8 81.8(4) . . . . ?
C3 Fe1 C9 C8 152.2(6) . . . . ?
C7 Fe1 C9 C8 -165.9(4) . . . . ?
C10 Fe1 C9 C8 119.1(6) . . . . ?
C4 Fe1 C9 C8 -39.5(9) . . . . ?
C6 Fe1 C9 C8 -122.4(4) . . . . ?
C5 Fe1 C9 C8 -79.8(5) . . . . ?
C12 Fe1 C9 C10 -81.0(4) . . . . ?
C11 Fe1 C9 C10 -37.3(4) . . . . ?
C3 Fe1 C9 C10 33.1(8) . . . . ?
C7 Fe1 C9 C10 75.0(5) . . . . ?
C4 Fe1 C9 C10 -158.6(6) . . . . ?
C8 Fe1 C9 C10 -119.1(6) . . . . ?
C6 Fe1 C9 C10 118.5(4) . . . . ?
C5 Fe1 C9 C10 161.1(4) . . . . ?
C8 C9 C10 C11 -0.9(7) . . . . ?
Fe1 C9 C10 C11 59.3(4) . . . . ?
C8 C9 C10 Fe1 -60.2(4) . . . . ?
C12 Fe1 C10 C11 -37.8(4) . . . . ?
C3 Fe1 C10 C11 74.0(4) . . . . ?
C7 Fe1 C10 C11 117.1(4) . . . . ?
C9 Fe1 C10 C11 -119.1(6) . . . . ?
C4 Fe1 C10 C11 41.3(8) . . . . ?
C8 Fe1 C10 C11 -81.8(4) . . . . ?
C6 Fe1 C10 C11 158.2(4) . . . . ?
C5 Fe1 C10 C11 -170.7(7) . . . . ?
C12 Fe1 C10 C9 81.4(4) . . . . ?
C11 Fe1 C10 C9 119.1(6) . . . . ?
C3 Fe1 C10 C9 -166.8(3) . . . . ?
C7 Fe1 C10 C9 -123.7(4) . . . . ?
C4 Fe1 C10 C9 160.4(6) . . . . ?
C8 Fe1 C10 C9 37.4(4) . . . . ?
C6 Fe1 C10 C9 -82.7(4) . . . . ?
C5 Fe1 C10 C9 -51.5(9) . . . . ?
C9 C10 C11 C12 0.5(7) . . . . ?
Fe1 C10 C11 C12 59.9(4) . . . . ?
C9 C10 C11 Fe1 -59.4(4) . . . . ?
C12 Fe1 C11 C10 119.0(6) . . . . ?
C3 Fe1 C11 C10 -122.0(4) . . . . ?
C7 Fe1 C11 C10 -80.4(4) . . . . ?
C9 Fe1 C11 C10 37.7(4) . . . . ?
C4 Fe1 C11 C10 -162.8(4) . . . . ?
C8 Fe1 C11 C10 81.0(4) . . . . ?
C6 Fe1 C11 C10 -53.4(8) . . . . ?
C5 Fe1 C11 C10 171.2(6) . . . . ?
C3 Fe1 C11 C12 119.0(4) . . . . ?
C7 Fe1 C11 C12 160.6(4) . . . . ?
C9 Fe1 C11 C12 -81.3(4) . . . . ?
C10 Fe1 C11 C12 -119.0(6) . . . . ?
C4 Fe1 C11 C12 78.2(4) . . . . ?
C8 Fe1 C11 C12 -38.0(4) . . . . ?
C6 Fe1 C11 C12 -172.4(6) . . . . ?
C5 Fe1 C11 C12 52.1(8) . . . . ?
C10 C11 C12 C8 0.1(7) . . . . ?
Fe1 C11 C12 C8 60.5(4) . . . . ?
C10 C11 C12 Fe1 -60.4(4) . . . . ?
C9 C8 C12 C11 -0.7(7) . . . . ?
Fe1 C8 C12 C11 -60.1(4) . . . . ?
C9 C8 C12 Fe1 59.4(4) . . . . ?
C3 Fe1 C12 C11 -76.9(4) . . . . ?
C7 Fe1 C12 C11 -44.3(8) . . . . ?
C9 Fe1 C12 C11 81.1(4) . . . . ?
C10 Fe1 C12 C11 37.3(4) . . . . ?
C4 Fe1 C12 C11 -119.7(4) . . . . ?
C8 Fe1 C12 C11 118.7(6) . . . . ?
C6 Fe1 C12 C11 170.7(7) . . . . ?
C5 Fe1 C12 C11 -160.1(4) . . . . ?
C11 Fe1 C12 C8 -118.7(6) . . . . ?
C3 Fe1 C12 C8 164.4(4) . . . . ?
C7 Fe1 C12 C8 -163.0(5) . . . . ?
C9 Fe1 C12 C8 -37.6(4) . . . . ?
C10 Fe1 C12 C8 -81.4(4) . . . . ?
C4 Fe1 C12 C8 121.6(4) . . . . ?
C6 Fe1 C12 C8 52.0(9) . . . . ?
C5 Fe1 C12 C8 81.2(4) . . . . ?
N2 N3 C13 C14 86.4(6) . . . . ?
C1 N3 C13 C14 -82.3(6) . . . . ?
N3 C13 C14 C15 150.1(6) . . . . ?
N3 C13 C14 C19 -34.5(8) . . . . ?
C19 C14 C15 C16 0.5(12) . . . . ?
C13 C14 C15 C16 176.1(7) . . . . ?
C14 C15 C16 C17 2.7(14) . . . . ?
C15 C16 C17 C18 -3.2(15) . . . . ?
C16 C17 C18 C19 0.7(15) . . . . ?
C15 C14 C19 C18 -3.0(12) . . . . ?
C13 C14 C19 C18 -178.5(7) . . . . ?
C17 C18 C19 C14 2.5(15) . . . . ?
N4 P1 C20 C21 107(2) . . . . ?
N6 P1 C20 C21 -125(2) . . . . ?
C1 P1 C20 C21 -11(2) . . . . ?
P1 C20 C21 C22 -136(10) . . . . ?
C20 C21 C22 C23 59(12) . . . . ?
C20 C21 C22 C26 -121(11) . . . . ?
C20 C21 C22 Fe2 149(11) . . . . ?
C28 Fe2 C22 C23 -162.1(10) . . . . ?
C29 Fe2 C22 C23 163.7(5) . . . . ?
C27 Fe2 C22 C23 42.8(11) . . . . ?
C26 Fe2 C22 C23 -117.9(5) . . . . ?
C30 Fe2 C22 C23 120.8(5) . . . . ?
C31 Fe2 C22 C23 78.4(5) . . . . ?
C25 Fe2 C22 C23 -80.1(4) . . . . ?
C24 Fe2 C22 C23 -36.8(4) . . . . ?
C28 Fe2 C22 C21 77.9(11) . . . . ?
C29 Fe2 C22 C21 43.7(7) . . . . ?
C27 Fe2 C22 C21 -77.2(12) . . . . ?
C26 Fe2 C22 C21 122.1(7) . . . . ?
C30 Fe2 C22 C21 0.7(6) . . . . ?
C31 Fe2 C22 C21 -41.6(7) . . . . ?
C23 Fe2 C22 C21 -120.0(7) . . . . ?
C25 Fe2 C22 C21 159.9(6) . . . . ?
C24 Fe2 C22 C21 -156.8(6) . . . . ?
C28 Fe2 C22 C26 -44.1(11) . . . . ?
C29 Fe2 C22 C26 -78.4(6) . . . . ?
C27 Fe2 C22 C26 160.7(10) . . . . ?
C30 Fe2 C22 C26 -121.3(5) . . . . ?
C31 Fe2 C22 C26 -163.7(5) . . . . ?
C23 Fe2 C22 C26 117.9(5) . . . . ?
C25 Fe2 C22 C26 37.9(4) . . . . ?
C24 Fe2 C22 C26 81.1(4) . . . . ?
C21 C22 C23 C24 -179.9(6) . . . . ?
C26 C22 C23 C24 -0.4(7) . . . . ?
Fe2 C22 C23 C24 59.5(5) . . . . ?
C21 C22 C23 Fe2 120.6(5) . . . . ?
C26 C22 C23 Fe2 -59.9(4) . . . . ?
C28 Fe2 C23 C24 41.1(12) . . . . ?
C29 Fe2 C23 C24 -162.8(10) . . . . ?
C22 Fe2 C23 C24 -119.8(6) . . . . ?
C27 Fe2 C23 C24 75.3(6) . . . . ?
C26 Fe2 C23 C24 -80.9(5) . . . . ?
C30 Fe2 C23 C24 160.1(5) . . . . ?
C31 Fe2 C23 C24 117.6(5) . . . . ?
C25 Fe2 C23 C24 -37.2(5) . . . . ?
C28 Fe2 C23 C22 161.0(9) . . . . ?
C29 Fe2 C23 C22 -43.0(12) . . . . ?
C27 Fe2 C23 C22 -164.9(4) . . . . ?
C26 Fe2 C23 C22 38.9(3) . . . . ?
C30 Fe2 C23 C22 -80.1(5) . . . . ?
C31 Fe2 C23 C22 -122.5(4) . . . . ?
C25 Fe2 C23 C22 82.6(4) . . . . ?
C24 Fe2 C23 C22 119.8(6) . . . . ?
C22 C23 C24 C25 0.5(8) . . . . ?
Fe2 C23 C24 C25 59.2(5) . . . . ?
C22 C23 C24 Fe2 -58.7(5) . . . . ?
C28 Fe2 C24 C23 -163.9(6) . . . . ?
C29 Fe2 C24 C23 163.7(9) . . . . ?
C22 Fe2 C24 C23 37.6(4) . . . . ?
C27 Fe2 C24 C23 -123.4(5) . . . . ?
C26 Fe2 C24 C23 82.5(5) . . . . ?
C30 Fe2 C24 C23 -51.3(10) . . . . ?
C31 Fe2 C24 C23 -81.9(6) . . . . ?
C25 Fe2 C24 C23 119.7(6) . . . . ?
C28 Fe2 C24 C25 76.4(6) . . . . ?
C29 Fe2 C24 C25 44.0(12) . . . . ?
C22 Fe2 C24 C25 -82.1(4) . . . . ?
C27 Fe2 C24 C25 116.9(5) . . . . ?
C26 Fe2 C24 C25 -37.2(4) . . . . ?
C30 Fe2 C24 C25 -171.0(8) . . . . ?
C31 Fe2 C24 C25 158.4(4) . . . . ?
C23 Fe2 C24 C25 -119.7(6) . . . . ?
C23 C24 C25 C26 -0.5(8) . . . . ?
Fe2 C24 C25 C26 58.8(5) . . . . ?
C23 C24 C25 Fe2 -59.3(5) . . . . ?
C28 Fe2 C25 C24 -121.7(6) . . . . ?
C29 Fe2 C25 C24 -162.5(6) . . . . ?
C22 Fe2 C25 C24 81.2(4) . . . . ?
C27 Fe2 C25 C24 -80.9(6) . . . . ?
C26 Fe2 C25 C24 120.0(6) . . . . ?
C30 Fe2 C25 C24 170.3(9) . . . . ?
C31 Fe2 C25 C24 -50.8(10) . . . . ?
C23 Fe2 C25 C24 37.1(4) . . . . ?
C28 Fe2 C25 C26 118.3(6) . . . . ?
C29 Fe2 C25 C26 77.5(6) . . . . ?
C22 Fe2 C25 C26 -38.9(4) . . . . ?
C27 Fe2 C25 C26 159.1(5) . . . . ?
C30 Fe2 C25 C26 50.3(10) . . . . ?
C31 Fe2 C25 C26 -170.9(8) . . . . ?
C23 Fe2 C25 C26 -83.0(4) . . . . ?
C24 Fe2 C25 C26 -120.0(6) . . . . ?
C24 C25 C26 C22 0.2(7) . . . . ?
Fe2 C25 C26 C22 59.6(4) . . . . ?
C24 C25 C26 Fe2 -59.4(5) . . . . ?
C23 C22 C26 C25 0.1(7) . . . . ?
C21 C22 C26 C25 179.6(5) . . . . ?
Fe2 C22 C26 C25 -60.3(4) . . . . ?
C23 C22 C26 Fe2 60.4(4) . . . . ?
C21 C22 C26 Fe2 -120.1(6) . . . . ?
C28 Fe2 C26 C25 -79.6(7) . . . . ?
C29 Fe2 C26 C25 -121.0(6) . . . . ?
C22 Fe2 C26 C25 118.2(6) . . . . ?
C27 Fe2 C26 C25 -47.4(10) . . . . ?
C30 Fe2 C26 C25 -161.6(5) . . . . ?
C31 Fe2 C26 C25 167.8(11) . . . . ?
C23 Fe2 C26 C25 79.9(4) . . . . ?
C24 Fe2 C26 C25 36.9(4) . . . . ?
C28 Fe2 C26 C22 162.2(6) . . . . ?
C29 Fe2 C26 C22 120.8(6) . . . . ?
C27 Fe2 C26 C22 -165.6(9) . . . . ?
C30 Fe2 C26 C22 80.2(5) . . . . ?
C31 Fe2 C26 C22 49.6(13) . . . . ?
C23 Fe2 C26 C22 -38.3(3) . . . . ?
C25 Fe2 C26 C22 -118.2(6) . . . . ?
C24 Fe2 C26 C22 -81.3(4) . . . . ?
C29 Fe2 C27 C28 36.7(7) . . . . ?
C22 Fe2 C27 C28 165.6(9) . . . . ?
C26 Fe2 C27 C28 -45.9(12) . . . . ?
C30 Fe2 C27 C28 80.5(7) . . . . ?
C31 Fe2 C27 C28 118.6(10) . . . . ?
C23 Fe2 C27 C28 -161.8(7) . . . . ?
C25 Fe2 C27 C28 -79.5(8) . . . . ?
C24 Fe2 C27 C28 -121.2(7) . . . . ?
C28 Fe2 C27 C31 -118.6(10) . . . . ?
C29 Fe2 C27 C31 -82.0(7) . . . . ?
C22 Fe2 C27 C31 47.0(14) . . . . ?
C26 Fe2 C27 C31 -164.5(7) . . . . ?
C30 Fe2 C27 C31 -38.2(6) . . . . ?
C23 Fe2 C27 C31 79.6(7) . . . . ?
C25 Fe2 C27 C31 161.9(6) . . . . ?
C24 Fe2 C27 C31 120.1(7) . . . . ?
C31 C27 C28 C29 1.0(11) . . . . ?
Fe2 C27 C28 C29 -59.3(6) . . . . ?
C31 C27 C28 Fe2 60.4(6) . . . . ?
C29 Fe2 C28 C27 -120.8(9) . . . . ?
C22 Fe2 C28 C27 -167.9(7) . . . . ?
C26 Fe2 C28 C27 159.5(6) . . . . ?
C30 Fe2 C28 C27 -82.0(7) . . . . ?
C31 Fe2 C28 C27 -38.0(6) . . . . ?
C23 Fe2 C28 C27 46.6(13) . . . . ?
C25 Fe2 C28 C27 117.7(7) . . . . ?
C24 Fe2 C28 C27 76.9(7) . . . . ?
C22 Fe2 C28 C29 -47.1(12) . . . . ?
C27 Fe2 C28 C29 120.8(9) . . . . ?
C26 Fe2 C28 C29 -79.7(7) . . . . ?
C30 Fe2 C28 C29 38.8(6) . . . . ?
C31 Fe2 C28 C29 82.8(7) . . . . ?
C23 Fe2 C28 C29 167.4(9) . . . . ?
C25 Fe2 C28 C29 -121.5(6) . . . . ?
C24 Fe2 C28 C29 -162.3(6) . . . . ?
C27 C28 C29 C30 -1.4(11) . . . . ?
Fe2 C28 C29 C30 -61.0(6) . . . . ?
C27 C28 C29 Fe2 59.6(7) . . . . ?
C22 Fe2 C29 C28 160.8(6) . . . . ?
C27 Fe2 C29 C28 -36.2(6) . . . . ?
C26 Fe2 C29 C28 118.0(6) . . . . ?
C30 Fe2 C29 C28 -117.1(8) . . . . ?
C31 Fe2 C29 C28 -79.8(7) . . . . ?
C23 Fe2 C29 C28 -167.1(9) . . . . ?
C25 Fe2 C29 C28 76.6(7) . . . . ?
C24 Fe2 C29 C28 44.4(13) . . . . ?
C28 Fe2 C29 C30 117.1(8) . . . . ?
C22 Fe2 C29 C30 -82.1(6) . . . . ?
C27 Fe2 C29 C30 80.9(6) . . . . ?
C26 Fe2 C29 C30 -124.9(5) . . . . ?
C31 Fe2 C29 C30 37.3(5) . . . . ?
C23 Fe2 C29 C30 -50.0(12) . . . . ?
C25 Fe2 C29 C30 -166.3(5) . . . . ?
C24 Fe2 C29 C30 161.5(8) . . . . ?
C28 C29 C30 C31 1.3(10) . . . . ?
Fe2 C29 C30 C31 -59.4(6) . . . . ?
C28 C29 C30 Fe2 60.7(6) . . . . ?
C28 Fe2 C30 C29 -38.5(6) . . . . ?
C22 Fe2 C30 C29 118.0(6) . . . . ?
C27 Fe2 C30 C29 -81.5(7) . . . . ?
C26 Fe2 C30 C29 74.1(7) . . . . ?
C31 Fe2 C30 C29 -119.6(8) . . . . ?
C23 Fe2 C30 C29 161.2(6) . . . . ?
C25 Fe2 C30 C29 36.4(12) . . . . ?
C24 Fe2 C30 C29 -161.2(9) . . . . ?
C28 Fe2 C30 C31 81.1(6) . . . . ?
C29 Fe2 C30 C31 119.6(8) . . . . ?
C22 Fe2 C30 C31 -122.4(5) . . . . ?
C27 Fe2 C30 C31 38.1(6) . . . . ?
C26 Fe2 C30 C31 -166.4(5) . . . . ?
C23 Fe2 C30 C31 -79.2(6) . . . . ?
C25 Fe2 C30 C31 156.0(8) . . . . ?
C24 Fe2 C30 C31 -41.6(11) . . . . ?
C28 C27 C31 C30 -0.2(10) . . . . ?
Fe2 C27 C31 C30 59.9(6) . . . . ?
C28 C27 C31 Fe2 -60.1(6) . . . . ?
C29 C30 C31 C27 -0.7(9) . . . . ?
Fe2 C30 C31 C27 -59.7(6) . . . . ?
C29 C30 C31 Fe2 59.0(6) . . . . ?
C28 Fe2 C31 C27 37.3(7) . . . . ?
C29 Fe2 C31 C27 80.8(7) . . . . ?
C22 Fe2 C31 C27 -163.5(6) . . . . ?
C26 Fe2 C31 C27 158.1(10) . . . . ?
C30 Fe2 C31 C27 118.1(9) . . . . ?
C23 Fe2 C31 C27 -120.7(7) . . . . ?
C25 Fe2 C31 C27 -42.0(12) . . . . ?
C24 Fe2 C31 C27 -78.3(7) . . . . ?
C28 Fe2 C31 C30 -80.8(7) . . . . ?
C29 Fe2 C31 C30 -37.3(6) . . . . ?
C22 Fe2 C31 C30 78.4(7) . . . . ?
C27 Fe2 C31 C30 -118.1(9) . . . . ?
C26 Fe2 C31 C30 39.9(14) . . . . ?
C23 Fe2 C31 C30 121.2(6) . . . . ?
C25 Fe2 C31 C30 -160.1(8) . . . . ?
C24 Fe2 C31 C30 163.6(5) . . . . ?
